data_7047139
loop_
_publ_author_name
'Fang, Yu'
'Ji, Xiao-Qin'
'Xiong, Jin'
'Li, Guanzheng'
'Ma, Fang'
'Sun, Hao-Ling'
'Zhang, Yi-Quan'
'Gao, Song'

_publ_section_title
;
 Elucidation of the two-step relaxation processes of a tetranuclear
 dysprosium molecular nanomagnet through magnetic dilution.
;
_journal_issue 33
_journal_name_full 'Dalton transactions (Cambridge, England : 2003)'
_journal_page_first 11636
_journal_page_last 11644
_journal_paper_doi 10.1039/c8dt01870g
_journal_volume 47
_journal_year 2018
_chemical_formula_moiety '0.25(C48 H56 Dy4 N8 O24)'
_chemical_formula_sum 'C12 H14 Dy N2 O6'
_chemical_formula_weight 444.75
_space_group_crystal_system triclinic
_space_group_IT_number 2
_space_group_name_Hall '-P 1'
_space_group_name_H-M_alt 'P -1'
_symmetry_space_group_name_Hall '-P 1'
_symmetry_space_group_name_H-M 'P -1'
_atom_sites_solution_hydrogens geom
_audit_creation_date 2016-12-02
_audit_creation_method
;
Olex2 1.2
(compiled 2016.11.07 svn.r3352 for OlexSys, GUI svn.r5261)
;
_audit_update_record
;
2018-05-09 deposited with the CCDC.
2018-07-24 downloaded from the CCDC.
;
_cell_angle_alpha 110.888(7)
_cell_angle_beta 104.818(7)
_cell_angle_gamma 105.446(6)
_cell_formula_units_Z 4
_cell_length_a 10.614(5)
_cell_length_b 11.860(5)
_cell_length_c 13.236(6)
_cell_measurement_reflns_used 3133
_cell_measurement_temperature 100(2)
_cell_measurement_theta_max 27.51
_cell_measurement_theta_min 2.29
_cell_volume 1382.0(11)
_computing_cell_refinement 'SAINT v8.34A (Bruker, 2013)'
_computing_data_collection 'Bruker SMART'
_computing_data_reduction 'SAINT v8.34A (Bruker, 2013)'
_computing_molecular_graphics 'Olex2 (Dolomanov et al., 2009)'
_computing_publication_material 'Olex2 (Dolomanov et al., 2009)'
_computing_structure_refinement 'ShelXL (Sheldrick, 2015)'
_computing_structure_solution 'SHELXS-97 (Sheldrick, 1990)'
_diffrn_ambient_temperature 100(2)
_diffrn_measured_fraction_theta_full 0.996
_diffrn_measured_fraction_theta_max 0.992
_diffrn_measurement_device_type 'CCD area detector'
_diffrn_measurement_method 'phi and omega scans'
_diffrn_radiation_monochromator graphite
_diffrn_radiation_type MoK\a
_diffrn_radiation_wavelength 0.71073
_diffrn_reflns_av_R_equivalents 0.0329
_diffrn_reflns_av_unetI/netI 0.0660
_diffrn_reflns_Laue_measured_fraction_full 0.996
_diffrn_reflns_Laue_measured_fraction_max 0.992
_diffrn_reflns_limit_h_max 12
_diffrn_reflns_limit_h_min -13
_diffrn_reflns_limit_k_max 15
_diffrn_reflns_limit_k_min -14
_diffrn_reflns_limit_l_max 13
_diffrn_reflns_limit_l_min -17
_diffrn_reflns_number 9344
_diffrn_reflns_point_group_measured_fraction_full 0.996
_diffrn_reflns_point_group_measured_fraction_max 0.992
_diffrn_reflns_theta_full 25.242
_diffrn_reflns_theta_max 27.569
_diffrn_reflns_theta_min 1.788
_exptl_absorpt_coefficient_mu 5.436
_exptl_absorpt_correction_T_max 0.6703
_exptl_absorpt_correction_T_min 0.4767
_exptl_absorpt_correction_type multi-scan
_exptl_absorpt_process_details SADABS
_exptl_crystal_colour yellow
_exptl_crystal_colour_primary yellow
_exptl_crystal_density_diffrn 2.138
_exptl_crystal_density_method 'not measured'
_exptl_crystal_description block
_exptl_crystal_F_000 856
_exptl_crystal_preparation 'Magnetic properties'
_exptl_crystal_size_max 0.16
_exptl_crystal_size_mid 0.15
_exptl_crystal_size_min 0.1
_refine_diff_density_max 3.388
_refine_diff_density_min -1.747
_refine_diff_density_rms 0.251
_refine_ls_extinction_method none
_refine_ls_goodness_of_fit_ref 1.043
_refine_ls_hydrogen_treatment constr
_refine_ls_matrix_type full
_refine_ls_number_parameters 380
_refine_ls_number_reflns 6350
_refine_ls_number_restraints 0
_refine_ls_restrained_S_all 1.043
_refine_ls_R_factor_all 0.0640
_refine_ls_R_factor_gt 0.0444
_refine_ls_shift/su_max 0.002
_refine_ls_shift/su_mean 0.000
_refine_ls_structure_factor_coef Fsqd
_refine_ls_weighting_details 'w=1/[\s^2^(Fo^2^)+(0.0523P)^2^+5.8308P] where P=(Fo^2^+2Fc^2^)/3'
_refine_ls_weighting_scheme calc
_refine_ls_wR_factor_gt 0.1063
_refine_ls_wR_factor_ref 0.1168
_reflns_Friedel_coverage 0.000
_reflns_number_gt 4863
_reflns_number_total 6350
_reflns_threshold_expression 'I > 2\s(I)'
_cod_data_source_file c8dt01870g2.cif
_cod_data_source_block 150328b_0m
_cod_depositor_comments 'Adding full bibliography for 7047139--7047140.cif.'
_cod_database_code 7047139
_shelx_space_group_comment
;
The symmetry employed for this shelxl refinement is uniquely defined
by the following loop, which should always be used as a source of
symmetry information in preference to the above space-group names.
They are only intended as comments.
;
_shelx_estimated_absorpt_t_max 0.612
_shelx_estimated_absorpt_t_min 0.477
_olex2_refinement_description
;
1. Fixed Uiso
 At 1.2 times of:
  All C(H) groups, All N(H) groups, All O(H) groups
 At 1.5 times of:
  All C(H,H,H) groups
2.a Me refined with riding coordinates:
 C19(H19A,H19B,H19C), C23(H23A,H23B,H23C), C24(H24A,H24B,H24C), C17(H17A,H17B,
 H17C)
2.b Aromatic/amide H refined with riding coordinates:
 O12(H12), N3(H3), N2(H2), C9(H9), C14(H14), C2(H2A), C7(H7), C3(H3A), C4(H4),
 C5(H5), C12(H12A), C11(H11), C13(H13)
2.c Idealised Me refined as rotating group:
 C21(H21A,H21B,H21C)
;
_shelx_shelxl_version_number 2014/7
_olex2_submission_special_instructions 'No special instructions were received'

loop_
_space_group_symop_operation_xyz
'x, y, z'
'-x, -y, -z'

loop_
_atom_site_label
_atom_site_type_symbol
_atom_site_fract_x
_atom_site_fract_y
_atom_site_fract_z
_atom_site_U_iso_or_equiv
_atom_site_adp_type
_atom_site_occupancy
_atom_site_site_symmetry_order
_atom_site_calc_flag
_atom_site_refinement_flags_posn
_atom_site_disorder_assembly
_atom_site_disorder_group
Dy1 Dy 0.37772(4) 0.15868(3) 1.03698(3) 0.01248(10) Uani 1 1 d . . .
Dy2 Dy 0.57541(4) 0.16450(3) 0.81852(3) 0.01489(11) Uani 1 1 d . . .
O2 O 0.5602(5) 0.2888(5) 1.0004(4) 0.0131(10) Uani 1 1 d . . .
O6 O 0.4106(5) 0.0303(5) 0.8687(4) 0.0151(11) Uani 1 1 d . . .
O4 O 0.3620(6) 0.0541(5) 0.6407(5) 0.0221(12) Uani 1 1 d . . .
O7 O 0.5848(6) 0.1675(5) 1.1584(5) 0.0163(11) Uani 1 1 d . . .
C18 C 0.3554(8) -0.0986(7) 0.8145(7) 0.0166(16) Uani 1 1 d . . .
O1 O 0.6622(5) 0.2123(5) 0.7001(5) 0.0171(11) Uani 1 1 d . . .
O8 O 0.1418(6) 0.0597(6) 0.8791(6) 0.0267(13) Uani 1 1 d . . .
O11 O 0.8064(6) 0.2094(6) 0.9378(5) 0.0277(14) Uani 1 1 d . . .
O5 O 0.3972(6) 0.2525(5) 0.7642(5) 0.0180(11) Uani 1 1 d . . .
O3 O 0.3118(6) 0.1927(5) 1.1853(5) 0.0198(12) Uani 1 1 d . . .
O9 O 0.2534(6) 0.2696(5) 0.9523(5) 0.0196(12) Uani 1 1 d . . .
N4 N 0.4909(6) 0.4071(6) 1.1725(5) 0.0131(12) Uani 1 1 d . . .
O12 O 0.5916(6) -0.0400(5) 0.7188(5) 0.0236(13) Uani 1 1 d . A -1
H12 H 0.6238 -0.0810 0.7640 0.028 Uiso 1 1 calc R A -1
O10 O 0.2884(6) -0.0506(5) 1.0234(5) 0.0238(13) Uani 1 1 d . . .
N3 N 0.5805(7) 0.4806(6) 1.1397(6) 0.0165(13) Uani 1 1 d . . .
H3 H 0.6169 0.5671 1.1762 0.020 Uiso 1 1 calc R . .
C21 C 0.0280(9) 0.1706(9) 0.7927(8) 0.0275(19) Uani 1 1 d . . .
H21A H -0.0161 0.0884 0.7194 0.041 Uiso 1 1 calc GR . .
H21B H 0.0642 0.2446 0.7765 0.041 Uiso 1 1 calc GR . .
H21C H -0.0427 0.1817 0.8263 0.041 Uiso 1 1 calc GR . .
N1 N 0.7177(6) 0.4081(6) 0.9164(5) 0.0125(12) Uani 1 1 d . . .
N2 N 0.6939(7) 0.4811(6) 1.0122(5) 0.0150(13) Uani 1 1 d . . .
H2 H 0.7322 0.5676 1.0474 0.018 Uiso 1 1 calc R . .
C22 C 0.8196(8) 0.1393(8) 0.9872(8) 0.0213(17) Uani 1 1 d . . .
C20 C 0.1462(9) 0.1662(8) 0.8767(7) 0.0193(17) Uani 1 1 d . . .
C9 C 0.4626(8) 0.4741(8) 1.2590(7) 0.0187(16) Uani 1 1 d . . .
H9 H 0.5069 0.5671 1.2922 0.022 Uiso 1 1 calc R . .
C8 C 0.6097(7) 0.4131(7) 1.0483(6) 0.0133(15) Uani 1 1 d . . .
C19 C 0.2159(8) -0.1649(8) 0.7133(7) 0.0213(17) Uani 1 1 d . . .
H19A H 0.1828 -0.0985 0.7030 0.032 Uiso 1 1 calc R . .
H19B H 0.2264 -0.2166 0.6418 0.032 Uiso 1 1 calc R . .
H19C H 0.1466 -0.2231 0.7284 0.032 Uiso 1 1 calc R . .
C6 C 0.8662(8) 0.4180(8) 0.8046(7) 0.0173(16) Uani 1 1 d . . .
C15 C 0.2995(8) 0.2874(7) 1.2713(7) 0.0146(15) Uani 1 1 d . . .
C1 C 0.7804(8) 0.2921(8) 0.7059(7) 0.0165(15) Uani 1 1 d . . .
C16 C 0.3243(8) 0.1491(8) 0.6657(7) 0.0185(16) Uani 1 1 d . . .
C14 C 0.2101(9) 0.2506(8) 1.3272(8) 0.0229(18) Uani 1 1 d . . .
H14 H 0.1599 0.1600 1.3030 0.027 Uiso 1 1 calc R . .
C2 C 0.8251(8) 0.2538(8) 0.6108(7) 0.0172(16) Uani 1 1 d . . .
H2A H 0.7690 0.1717 0.5431 0.021 Uiso 1 1 calc R . .
C7 C 0.8259(8) 0.4710(8) 0.9013(7) 0.0191(17) Uani 1 1 d . . .
H7 H 0.8832 0.5593 0.9589 0.023 Uiso 1 1 calc R . .
C3 C 0.9493(9) 0.3352(9) 0.6165(7) 0.0233(18) Uani 1 1 d . . .
H3A H 0.9776 0.3078 0.5523 0.028 Uiso 1 1 calc R . .
C10 C 0.3721(8) 0.4231(8) 1.3095(7) 0.0170(16) Uani 1 1 d . . .
C4 C 1.0344(9) 0.4564(9) 0.7137(8) 0.0248(18) Uani 1 1 d . . .
H4 H 1.1202 0.5111 0.7165 0.030 Uiso 1 1 calc R . .
C5 C 0.9917(8) 0.4958(8) 0.8062(7) 0.0205(17) Uani 1 1 d . . .
H5 H 1.0496 0.5785 0.8729 0.025 Uiso 1 1 calc R . .
C23 C 0.9672(10) 0.1671(10) 1.0669(9) 0.036(2) Uani 1 1 d . . .
H23A H 0.9610 0.1044 1.0994 0.054 Uiso 1 1 calc R . .
H23B H 1.0270 0.1581 1.0215 0.054 Uiso 1 1 calc R . .
H23C H 1.0088 0.2567 1.1310 0.054 Uiso 1 1 calc R . .
C12 C 0.2667(9) 0.4776(9) 1.4530(8) 0.0246(19) Uani 1 1 d . . .
H12A H 0.2556 0.5417 1.5141 0.030 Uiso 1 1 calc R . .
C11 C 0.3525(9) 0.5150(8) 1.4009(7) 0.0229(18) Uani 1 1 d . . .
H11 H 0.4014 0.6061 1.4265 0.027 Uiso 1 1 calc R . .
C24 C 0.5559(12) -0.1035(11) 0.5965(8) 0.041(3) Uani 1 1 d . . .
H24A H 0.5708 -0.1856 0.5753 0.061 Uiso 1 1 calc R A .
H24B H 0.4561 -0.1231 0.5546 0.061 Uiso 1 1 calc R . .
H24C H 0.6162 -0.0460 0.5747 0.061 Uiso 1 1 calc R . .
C17 C 0.1984(10) 0.1444(11) 0.5786(9) 0.038(2) Uani 1 1 d . . .
H17A H 0.1842 0.2259 0.6122 0.057 Uiso 1 1 calc R . .
H17B H 0.2149 0.1347 0.5070 0.057 Uiso 1 1 calc R . .
H17C H 0.1137 0.0694 0.5596 0.057 Uiso 1 1 calc R . .
C13 C 0.1943(10) 0.3437(9) 1.4162(8) 0.028(2) Uani 1 1 d . . .
H13 H 0.1340 0.3167 1.4526 0.034 Uiso 1 1 calc R . .

loop_
_atom_site_aniso_label
_atom_site_aniso_U_11
_atom_site_aniso_U_22
_atom_site_aniso_U_33
_atom_site_aniso_U_23
_atom_site_aniso_U_13
_atom_site_aniso_U_12
Dy1 0.01603(19) 0.01189(18) 0.01192(19) 0.00644(14) 0.00550(15) 0.00749(14)
Dy2 0.0166(2) 0.01260(19) 0.01286(19) 0.00469(15) 0.00440(15) 0.00479(15)
O2 0.013(2) 0.009(2) 0.015(3) 0.003(2) 0.005(2) 0.005(2)
O6 0.014(3) 0.013(3) 0.011(3) 0.000(2) 0.003(2) 0.003(2)
O4 0.021(3) 0.020(3) 0.020(3) 0.009(2) 0.003(2) 0.007(2)
O7 0.019(3) 0.015(3) 0.017(3) 0.009(2) 0.007(2) 0.008(2)
C18 0.021(4) 0.014(4) 0.012(4) 0.005(3) 0.008(3) 0.004(3)
O1 0.018(3) 0.014(3) 0.014(3) 0.003(2) 0.006(2) 0.002(2)
O8 0.022(3) 0.019(3) 0.037(4) 0.014(3) 0.007(3) 0.008(2)
O11 0.027(3) 0.024(3) 0.024(3) 0.008(3) 0.003(3) 0.010(3)
O5 0.021(3) 0.015(3) 0.018(3) 0.008(2) 0.005(2) 0.008(2)
O3 0.030(3) 0.016(3) 0.019(3) 0.009(2) 0.013(3) 0.012(2)
O9 0.018(3) 0.015(3) 0.024(3) 0.010(2) 0.004(2) 0.007(2)
N4 0.013(3) 0.013(3) 0.012(3) 0.004(3) 0.004(3) 0.005(2)
O12 0.037(3) 0.019(3) 0.019(3) 0.010(2) 0.010(3) 0.016(3)
O10 0.026(3) 0.013(3) 0.027(3) 0.005(2) 0.013(3) 0.002(2)
N3 0.022(3) 0.007(3) 0.015(3) 0.004(3) 0.006(3) 0.003(3)
C21 0.025(5) 0.033(5) 0.027(5) 0.019(4) 0.006(4) 0.011(4)
N1 0.017(3) 0.009(3) 0.010(3) 0.004(2) 0.003(3) 0.005(2)
N2 0.019(3) 0.010(3) 0.005(3) -0.001(2) 0.000(3) 0.003(3)
C22 0.019(4) 0.016(4) 0.026(5) 0.009(4) 0.009(4) 0.004(3)
C20 0.023(4) 0.020(4) 0.019(4) 0.009(3) 0.014(4) 0.009(3)
C9 0.025(4) 0.016(4) 0.017(4) 0.007(3) 0.009(3) 0.010(3)
C8 0.012(3) 0.017(4) 0.014(4) 0.009(3) 0.002(3) 0.011(3)
C19 0.020(4) 0.018(4) 0.025(4) 0.013(4) 0.003(4) 0.008(3)
C6 0.018(4) 0.015(4) 0.015(4) 0.007(3) 0.002(3) 0.005(3)
C15 0.014(4) 0.015(4) 0.018(4) 0.010(3) 0.006(3) 0.008(3)
C1 0.015(4) 0.020(4) 0.016(4) 0.010(3) 0.006(3) 0.007(3)
C16 0.021(4) 0.017(4) 0.020(4) 0.010(3) 0.010(3) 0.006(3)
C14 0.023(4) 0.019(4) 0.029(5) 0.010(4) 0.013(4) 0.009(3)
C2 0.018(4) 0.019(4) 0.014(4) 0.008(3) 0.004(3) 0.009(3)
C7 0.021(4) 0.014(4) 0.015(4) 0.008(3) -0.001(3) 0.002(3)
C3 0.027(4) 0.034(5) 0.014(4) 0.013(4) 0.010(4) 0.014(4)
C10 0.017(4) 0.027(4) 0.012(4) 0.008(3) 0.006(3) 0.017(3)
C4 0.014(4) 0.032(5) 0.024(5) 0.014(4) 0.006(4) 0.002(4)
C5 0.017(4) 0.018(4) 0.013(4) 0.003(3) -0.001(3) -0.001(3)
C23 0.034(5) 0.042(6) 0.040(6) 0.029(5) 0.009(5) 0.018(5)
C12 0.033(5) 0.027(5) 0.023(4) 0.010(4) 0.015(4) 0.024(4)
C11 0.022(4) 0.020(4) 0.022(4) 0.005(4) 0.007(4) 0.011(3)
C24 0.064(7) 0.045(6) 0.013(4) 0.007(4) 0.007(5) 0.038(6)
C17 0.034(5) 0.057(7) 0.032(6) 0.027(5) 0.010(5) 0.024(5)
C13 0.035(5) 0.042(5) 0.024(5) 0.019(4) 0.022(4) 0.024(4)

loop_
_atom_type_symbol
_atom_type_description
_atom_type_scat_dispersion_real
_atom_type_scat_dispersion_imag
_atom_type_scat_source
C C 0.0033 0.0016 'International Tables Vol C Tables 4.2.6.8 and 6.1.1.4'
H H 0.0000 0.0000 'International Tables Vol C Tables 4.2.6.8 and 6.1.1.4'
Dy Dy -0.1892 4.4098 'International Tables Vol C Tables 4.2.6.8 and 6.1.1.4'
N N 0.0061 0.0033 'International Tables Vol C Tables 4.2.6.8 and 6.1.1.4'
O O 0.0106 0.0060 'International Tables Vol C Tables 4.2.6.8 and 6.1.1.4'

loop_
_geom_angle_atom_site_label_1
_geom_angle_atom_site_label_2
_geom_angle_atom_site_label_3
_geom_angle
_geom_angle_site_symmetry_1
_geom_angle_site_symmetry_3
O2 Dy1 Dy2 33.94(12) . .
O2 Dy1 O8 113.37(19) . .
O2 Dy1 O9 79.02(18) . .
O2 Dy1 N4 63.31(18) . .
O2 Dy1 C20 95.9(2) . .
O6 Dy1 Dy2 34.30(13) . .
O6 Dy1 O2 67.89(17) . .
O6 Dy1 O8 76.58(19) . .
O6 Dy1 O9 98.32(19) . .
O6 Dy1 N4 131.07(19) . .
O6 Dy1 C20 86.3(2) . .
O7 Dy1 Dy2 85.64(14) . .
O7 Dy1 O2 76.61(18) . .
O7 Dy1 O6 90.27(18) . .
O7 Dy1 O8 157.93(19) . .
O7 Dy1 O9 148.81(18) . .
O7 Dy1 N4 82.11(19) . .
O7 Dy1 O10 81.8(2) . .
O7 Dy1 C20 172.4(2) . .
O8 Dy1 Dy2 92.81(16) . .
O8 Dy1 N4 119.89(19) . .
O8 Dy1 C20 26.2(2) . .
O3 Dy1 Dy2 167.46(15) . .
O3 Dy1 O2 134.21(19) . .
O3 Dy1 O6 155.44(19) . .
O3 Dy1 O7 86.4(2) . .
O3 Dy1 O8 98.2(2) . .
O3 Dy1 O9 97.1(2) . .
O3 Dy1 N4 72.5(2) . .
O3 Dy1 O10 76.9(2) . .
O3 Dy1 C20 99.5(2) . .
O9 Dy1 Dy2 84.91(14) . .
O9 Dy1 O8 52.36(19) . .
O9 Dy1 N4 69.62(19) . .
O9 Dy1 C20 26.2(2) . .
N4 Dy1 Dy2 96.79(14) . .
N4 Dy1 C20 95.1(2) . .
O10 Dy1 Dy2 111.40(14) . .
O10 Dy1 O2 139.55(18) . .
O10 Dy1 O6 78.52(19) . .
O10 Dy1 O8 78.2(2) . .
O10 Dy1 O9 129.2(2) . .
O10 Dy1 N4 146.2(2) . .
O10 Dy1 C20 104.0(2) . .
C20 Dy1 Dy2 87.74(16) . .
O2 Dy2 Dy1 33.93(12) . .
O2 Dy2 O6 67.08(17) . .
O2 Dy2 O4 117.99(18) . .
O2 Dy2 O5 75.17(17) . .
O2 Dy2 N1 64.24(18) . .
O2 Dy2 C16 97.6(2) . .
O6 Dy2 Dy1 33.49(12) . .
O6 Dy2 O5 88.09(18) . .
O6 Dy2 N1 131.20(18) . .
O6 Dy2 C16 83.0(2) . .
O4 Dy2 Dy1 96.10(14) . .
O4 Dy2 O6 78.04(18) . .
O4 Dy2 O5 53.39(18) . .
O4 Dy2 N1 122.76(19) . .
O4 Dy2 C16 26.4(2) . .
O1 Dy2 Dy1 163.48(14) . .
O1 Dy2 O2 135.34(18) . .
O1 Dy2 O6 154.98(18) . .
O1 Dy2 O4 80.0(2) . .
O1 Dy2 O11 88.0(2) . .
O1 Dy2 O5 88.45(19) . .
O1 Dy2 O12 82.1(2) . .
O1 Dy2 N1 71.7(2) . .
O1 Dy2 C16 82.7(2) . .
O11 Dy2 Dy1 100.75(16) . .
O11 Dy2 O2 84.72(19) . .
O11 Dy2 O6 107.8(2) . .
O11 Dy2 O4 156.4(2) . .
O11 Dy2 O5 147.2(2) . .
O11 Dy2 O12 79.9(2) . .
O11 Dy2 N1 71.3(2) . .
O11 Dy2 C16 169.0(2) . .
O5 Dy2 Dy1 76.56(13) . .
O5 Dy2 N1 76.70(19) . .
O5 Dy2 C16 27.0(2) . .
O12 Dy2 Dy1 113.00(14) . .
O12 Dy2 O2 138.95(18) . .
O12 Dy2 O6 81.75(19) . .
O12 Dy2 O4 78.28(19) . .
O12 Dy2 O5 131.66(19) . .
O12 Dy2 N1 141.2(2) . .
O12 Dy2 C16 104.7(2) . .
N1 Dy2 Dy1 97.73(14) . .
N1 Dy2 C16 99.9(2) . .
C16 Dy2 Dy1 86.79(16) . .
Dy1 O2 Dy2 112.13(19) . .
C8 O2 Dy1 123.1(5) . .
C8 O2 Dy2 121.2(5) . .
Dy1 O6 Dy2 112.2(2) . .
C18 O6 Dy1 124.2(5) . .
C18 O6 Dy2 123.4(5) . .
C16 O4 Dy2 94.6(5) . .
C18 O7 Dy1 143.7(5) 2_657 .
O6 C18 C19 117.5(7) . .
O7 C18 O6 123.5(7) 2_657 .
O7 C18 C19 119.0(7) 2_657 .
C1 O1 Dy2 138.5(5) . .
C20 O8 Dy1 94.7(5) . .
C22 O11 Dy2 117.2(5) . .
C16 O5 Dy2 92.1(4) . .
C15 O3 Dy1 141.9(5) . .
C20 O9 Dy1 95.5(5) . .
N3 N4 Dy1 115.2(4) . .
C9 N4 Dy1 128.9(5) . .
C9 N4 N3 115.3(6) . .
Dy2 O12 H12 118.1 . .
C24 O12 Dy2 123.8(5) . .
C24 O12 H12 118.1 . .
C22 O10 Dy1 145.0(5) 2_657 .
N4 N3 H3 121.7 . .
C8 N3 N4 116.5(6) . .
C8 N3 H3 121.7 . .
H21A C21 H21B 109.5 . .
H21A C21 H21C 109.5 . .
H21B C21 H21C 109.5 . .
C20 C21 H21A 109.5 . .
C20 C21 H21B 109.5 . .
C20 C21 H21C 109.5 . .
N2 N1 Dy2 115.5(4) . .
C7 N1 Dy2 128.0(5) . .
C7 N1 N2 115.5(6) . .
N1 N2 H2 121.8 . .
C8 N2 N1 116.3(6) . .
C8 N2 H2 121.8 . .
O11 C22 O10 120.9(8) . 2_657
O11 C22 C23 118.7(8) . .
O10 C22 C23 120.3(8) 2_657 .
O8 C20 Dy1 59.1(4) . .
O8 C20 O9 117.3(7) . .
O8 C20 C21 121.3(8) . .
O9 C20 Dy1 58.3(4) . .
O9 C20 C21 121.4(8) . .
C21 C20 Dy1 179.0(6) . .
N4 C9 H9 116.5 . .
N4 C9 C10 127.1(8) . .
C10 C9 H9 116.5 . .
O2 C8 N3 120.3(7) . .
O2 C8 N2 121.3(7) . .
N2 C8 N3 118.3(7) . .
C18 C19 H19A 109.5 . .
C18 C19 H19B 109.5 . .
C18 C19 H19C 109.5 . .
H19A C19 H19B 109.5 . .
H19A C19 H19C 109.5 . .
H19B C19 H19C 109.5 . .
C1 C6 C7 122.6(7) . .
C5 C6 C1 119.3(7) . .
C5 C6 C7 118.0(7) . .
O3 C15 C14 119.0(7) . .
O3 C15 C10 123.3(7) . .
C10 C15 C14 117.7(7) . .
O1 C1 C6 122.3(7) . .
O1 C1 C2 119.8(7) . .
C2 C1 C6 117.9(7) . .
O4 C16 Dy2 59.0(4) . .
O4 C16 O5 119.8(7) . .
O4 C16 C17 120.3(8) . .
O5 C16 Dy2 60.9(4) . .
O5 C16 C17 119.8(8) . .
C17 C16 Dy2 174.9(6) . .
C15 C14 H14 119.3 . .
C13 C14 C15 121.4(8) . .
C13 C14 H14 119.3 . .
C1 C2 H2A 119.8 . .
C3 C2 C1 120.4(7) . .
C3 C2 H2A 119.8 . .
N1 C7 C6 125.4(7) . .
N1 C7 H7 117.3 . .
C6 C7 H7 117.3 . .
C2 C3 H3A 119.2 . .
C2 C3 C4 121.7(8) . .
C4 C3 H3A 119.2 . .
C15 C10 C9 123.7(7) . .
C15 C10 C11 119.0(7) . .
C11 C10 C9 117.4(8) . .
C3 C4 H4 120.7 . .
C5 C4 C3 118.7(8) . .
C5 C4 H4 120.7 . .
C6 C5 H5 119.0 . .
C4 C5 C6 122.0(7) . .
C4 C5 H5 119.0 . .
C22 C23 H23A 109.5 . .
C22 C23 H23B 109.5 . .
C22 C23 H23C 109.5 . .
H23A C23 H23B 109.5 . .
H23A C23 H23C 109.5 . .
H23B C23 H23C 109.5 . .
C11 C12 H12A 120.3 . .
C11 C12 C13 119.4(8) . .
C13 C12 H12A 120.3 . .
C10 C11 H11 118.9 . .
C12 C11 C10 122.3(8) . .
C12 C11 H11 118.9 . .
O12 C24 H24A 109.5 . .
O12 C24 H24B 109.5 . .
O12 C24 H24C 109.5 . .
H24A C24 H24B 109.5 . .
H24A C24 H24C 109.5 . .
H24B C24 H24C 109.5 . .
C16 C17 H17A 109.5 . .
C16 C17 H17B 109.5 . .
C16 C17 H17C 109.5 . .
H17A C17 H17B 109.5 . .
H17A C17 H17C 109.5 . .
H17B C17 H17C 109.5 . .
C14 C13 C12 120.3(8) . .
C14 C13 H13 119.9 . .
C12 C13 H13 119.9 . .

loop_
_geom_bond_atom_site_label_1
_geom_bond_atom_site_label_2
_geom_bond_distance
_geom_bond_site_symmetry_2
Dy1 Dy2 3.9921(14) .
Dy1 O2 2.406(5) .
Dy1 O6 2.379(5) .
Dy1 O7 2.319(5) .
Dy1 O8 2.454(6) .
Dy1 O3 2.190(5) .
Dy1 O9 2.438(5) .
Dy1 N4 2.566(6) .
Dy1 O10 2.331(6) .
Dy1 C20 2.852(8) .
Dy2 O2 2.406(5) .
Dy2 O6 2.430(5) .
Dy2 O4 2.425(5) .
Dy2 O1 2.172(5) .
Dy2 O11 2.348(6) .
Dy2 O5 2.465(5) .
Dy2 O12 2.389(5) .
Dy2 N1 2.512(6) .
Dy2 C16 2.819(8) .
O2 C8 1.266(9) .
O6 C18 1.312(9) .
O4 C16 1.258(9) .
O7 C18 1.252(9) 2_657
C18 O7 1.252(9) 2_657
C18 C19 1.490(11) .
O1 C1 1.320(9) .
O8 C20 1.264(10) .
O11 C22 1.241(10) .
O5 C16 1.281(9) .
O3 C15 1.347(9) .
O9 C20 1.265(10) .
N4 N3 1.375(9) .
N4 C9 1.299(10) .
O12 H12 0.9500 .
O12 C24 1.414(10) .
O10 C22 1.269(10) 2_657
N3 H3 0.8800 .
N3 C8 1.355(10) .
C21 H21A 0.9800 .
C21 H21B 0.9800 .
C21 H21C 0.9800 .
C21 C20 1.476(11) .
N1 N2 1.386(8) .
N1 C7 1.297(10) .
N2 H2 0.8800 .
N2 C8 1.337(10) .
C22 O10 1.269(9) 2_657
C22 C23 1.519(12) .
C9 H9 0.9500 .
C9 C10 1.430(11) .
C19 H19A 0.9800 .
C19 H19B 0.9800 .
C19 H19C 0.9800 .
C6 C1 1.429(11) .
C6 C7 1.438(11) .
C6 C5 1.393(11) .
C15 C14 1.417(11) .
C15 C10 1.414(11) .
C1 C2 1.424(11) .
C16 C17 1.498(12) .
C14 H14 0.9500 .
C14 C13 1.381(12) .
C2 H2A 0.9500 .
C2 C3 1.376(11) .
C7 H7 0.9500 .
C3 H3A 0.9500 .
C3 C4 1.391(12) .
C10 C11 1.415(11) .
C4 H4 0.9500 .
C4 C5 1.383(12) .
C5 H5 0.9500 .
C23 H23A 0.9800 .
C23 H23B 0.9800 .
C23 H23C 0.9800 .
C12 H12A 0.9500 .
C12 C11 1.351(12) .
C12 C13 1.399(13) .
C11 H11 0.9500 .
C24 H24A 0.9800 .
C24 H24B 0.9800 .
C24 H24C 0.9800 .
C17 H17A 0.9800 .
C17 H17B 0.9800 .
C17 H17C 0.9800 .
C13 H13 0.9500 .

loop_
_geom_torsion_atom_site_label_1
_geom_torsion_atom_site_label_2
_geom_torsion_atom_site_label_3
_geom_torsion_atom_site_label_4
_geom_torsion
_geom_torsion_site_symmetry_4
Dy1 O2 C8 N3 12.2(9) .
Dy1 O2 C8 N2 -169.2(5) .
Dy1 O6 C18 O7 -88.6(8) 2_657
Dy1 O6 C18 C19 93.1(7) .
Dy1 O8 C20 O9 -3.9(7) .
Dy1 O8 C20 C21 179.0(7) .
Dy1 O3 C15 C14 161.2(6) .
Dy1 O3 C15 C10 -18.9(12) .
Dy1 O9 C20 O8 3.9(8) .
Dy1 O9 C20 C21 -178.9(7) .
Dy1 N4 N3 C8 -6.7(8) .
Dy1 N4 C9 C10 8.4(12) .
Dy2 O2 C8 N3 169.3(5) .
Dy2 O2 C8 N2 -12.1(9) .
Dy2 O6 C18 O7 85.8(8) 2_657
Dy2 O6 C18 C19 -92.5(7) .
Dy2 O4 C16 O5 -3.1(8) .
Dy2 O4 C16 C17 174.1(7) .
Dy2 O1 C1 C6 -31.4(11) .
Dy2 O1 C1 C2 149.2(6) .
Dy2 O11 C22 O10 -2.5(11) 2_657
Dy2 O11 C22 C23 -178.9(6) .
Dy2 O5 C16 O4 3.1(7) .
Dy2 O5 C16 C17 -174.2(7) .
Dy2 N1 N2 C8 6.5(7) .
Dy2 N1 C7 C6 16.3(11) .
O1 C1 C2 C3 -179.0(7) .
O3 C15 C14 C13 179.7(7) .
O3 C15 C10 C9 1.8(12) .
O3 C15 C10 C11 -179.8(7) .
N4 N3 C8 O2 -2.8(10) .
N4 N3 C8 N2 178.6(6) .
N4 C9 C10 C15 0.7(13) .
N4 C9 C10 C11 -177.7(8) .
N3 N4 C9 C10 179.2(7) .
N1 N2 C8 O2 3.1(10) .
N1 N2 C8 N3 -178.2(6) .
N2 N1 C7 C6 -176.2(7) .
C9 N4 N3 C8 -178.8(7) .
C9 C10 C11 C12 178.4(8) .
C6 C1 C2 C3 1.6(11) .
C15 C14 C13 C12 0.2(13) .
C15 C10 C11 C12 -0.1(12) .
C1 C6 C7 N1 7.2(12) .
C1 C6 C5 C4 1.6(12) .
C1 C2 C3 C4 -0.2(12) .
C14 C15 C10 C9 -178.3(7) .
C14 C15 C10 C11 0.1(11) .
C2 C3 C4 C5 -0.5(13) .
C7 N1 N2 C8 -162.6(7) .
C7 C6 C1 O1 -4.2(12) .
C7 C6 C1 C2 175.2(7) .
C7 C6 C5 C4 -176.0(8) .
C3 C4 C5 C6 -0.2(13) .
C10 C15 C14 C13 -0.2(12) .
C5 C6 C1 O1 178.3(7) .
C5 C6 C1 C2 -2.3(11) .
C5 C6 C7 N1 -175.3(7) .
C11 C12 C13 C14 -0.2(13) .
C13 C12 C11 C10 0.1(13) .
